data_1514913
loop_
_publ_author_name
'Villamil-Ramos, Raul'
'Barba, V\'ictor'
'Yatsimirsky, Anatoly K.'

_publ_section_title
;
 Selective fluorometric detection of pyrophosphate by
 3-hydroxyflavone-diphenyltin(IV) complex in aqueous micellar medium.
;
_journal_issue 22
_journal_name_full 'The Analyst'
_journal_page_first 5229
_journal_page_last 5236
_journal_paper_doi 10.1039/c2an35999e
_journal_volume 137
_journal_year 2012
_chemical_formula_sum 'C27 H19 Cl O3 Sn'
_chemical_formula_weight 545.56
_chemical_name_systematic
;
?
;
_space_group_IT_number 2
_symmetry_cell_setting triclinic
_symmetry_space_group_name_Hall '-P 1'
_symmetry_space_group_name_H-M 'P -1'
_atom_sites_solution_hydrogens geom
_atom_sites_solution_primary direct
_atom_sites_solution_secondary difmap
_audit_creation_method SHELXL-97
_cell_angle_alpha 80.315(7)
_cell_angle_beta 81.682(7)
_cell_angle_gamma 72.174(7)
_cell_formula_units_Z 2
_cell_length_a 9.582(4)
_cell_length_b 10.189(5)
_cell_length_c 12.743(6)
_cell_measurement_temperature 293(2)
_cell_volume 1161.7(9)
_computing_cell_refinement 'Bruker XSCANS'
_computing_data_collection 'Bruker XSCANS'
_computing_data_reduction 'Bruker SHELXTL'
_computing_molecular_graphics 'Bruker SHELXTL'
_computing_publication_material 'Bruker SHELXTL'
_computing_structure_refinement 'SHELXL-97 (Sheldrick, 1997)'
_computing_structure_solution 'SHELXS-97 (Sheldrick, 1990)'
_diffrn_ambient_temperature 293(2)
_diffrn_measured_fraction_theta_full 0.997
_diffrn_measured_fraction_theta_max 0.997
_diffrn_measurement_device_type 'Bruker P4'
_diffrn_measurement_method '\w scans'
_diffrn_radiation_monochromator graphite
_diffrn_radiation_source 'fine-focus sealed tube'
_diffrn_radiation_type MoK\a
_diffrn_radiation_wavelength 0.71073
_diffrn_reflns_av_R_equivalents 0.0700
_diffrn_reflns_av_sigmaI/netI 0.0870
_diffrn_reflns_limit_h_max 10
_diffrn_reflns_limit_h_min -10
_diffrn_reflns_limit_k_max 11
_diffrn_reflns_limit_k_min -11
_diffrn_reflns_limit_l_max 14
_diffrn_reflns_limit_l_min -14
_diffrn_reflns_number 9632
_diffrn_reflns_theta_full 23.29
_diffrn_reflns_theta_max 23.29
_diffrn_reflns_theta_min 1.63
_exptl_absorpt_coefficient_mu 1.241
_exptl_absorpt_correction_type none
_exptl_crystal_colour yellow
_exptl_crystal_density_diffrn 1.560
_exptl_crystal_density_method 'not measured'
_exptl_crystal_description prism
_exptl_crystal_F_000 544
_exptl_crystal_size_max 0.37
_exptl_crystal_size_mid 0.32
_exptl_crystal_size_min 0.18
_refine_diff_density_max 1.057
_refine_diff_density_min -1.782
_refine_diff_density_rms 0.122
_refine_ls_extinction_method none
_refine_ls_goodness_of_fit_ref 1.366
_refine_ls_hydrogen_treatment mixed
_refine_ls_matrix_type full
_refine_ls_number_parameters 289
_refine_ls_number_reflns 3342
_refine_ls_number_restraints 0
_refine_ls_restrained_S_all 1.366
_refine_ls_R_factor_all 0.1215
_refine_ls_R_factor_gt 0.0999
_refine_ls_shift/su_max 0.000
_refine_ls_shift/su_mean 0.000
_refine_ls_structure_factor_coef Fsqd
_refine_ls_weighting_details 'calc w=1/[\s^2^(Fo^2^)+(0.0470P)^2^+4.2118P] where P=(Fo^2^+2Fc^2^)/3'
_refine_ls_weighting_scheme calc
_refine_ls_wR_factor_gt 0.1787
_refine_ls_wR_factor_ref 0.1860
_reflns_number_gt 2811
_reflns_number_total 3342
_reflns_threshold_expression >2sigma(I)
_cod_data_source_file c2an35999e.txt
_cod_data_source_block 17vicm
_cod_depositor_comments
;
The following automatic conversions were performed:

'_symmetry_cell_setting' value 'Triclinic' changed to 'triclinic'
according to
/usr/data/users/saulius/automatic-downloads/retrospective/RSC/lib/dictionaries/cif_core.dic
dictionary named 'cif_core.dic' version 2.4.2 from 2011-04-26.

Automatic conversion script
Id: cif_fix_values 2281 2013-09-26 08:29:07Z andrius 
;
_cod_original_sg_symbol_H-M P-1
_cod_database_code 1514913

loop_
_symmetry_equiv_pos_as_xyz
'x, y, z'
'-x, -y, -z'

loop_
_atom_site_label
_atom_site_type_symbol
_atom_site_fract_x
_atom_site_fract_y
_atom_site_fract_z
_atom_site_U_iso_or_equiv
_atom_site_adp_type
_atom_site_occupancy
_atom_site_symmetry_multiplicity
_atom_site_calc_flag
_atom_site_refinement_flags
Sn1 Sn 0.20372(10) 0.22080(10) 0.30039(7) 0.0485(3) Uani 1 1 d .
Cl2 Cl 0.4192(4) 0.0239(4) 0.2938(4) 0.0931(13) Uani 1 1 d .
O1 O 0.0328(9) 0.4198(10) 0.2510(7) 0.068(3) Uani 1 1 d .
O2 O 0.2794(10) 0.2886(10) 0.1473(7) 0.069(3) Uani 1 1 d .
O3 O 0.1768(11) 0.6107(10) -0.0280(7) 0.071(3) Uani 1 1 d .
C16 C 0.2610(13) 0.3184(14) 0.4168(10) 0.054(3) Uani 1 1 d .
C10 C 0.3871(15) 0.4297(16) -0.0616(10) 0.058(4) Uani 1 1 d .
C22 C 0.0393(14) 0.1162(14) 0.3215(9) 0.053(3) Uani 1 1 d .
C21 C 0.3804(16) 0.2514(15) 0.4739(12) 0.071(4) Uani 1 1 d .
H21 H 0.4348 0.1607 0.4644 0.085 Uiso 1 1 calc R
C5 C -0.0086(15) 0.6245(14) 0.1225(11) 0.059(3) Uani 1 1 d .
C1 C 0.0706(15) 0.4832(14) 0.1657(12) 0.063(4) Uani 1 1 d .
C3 C 0.2520(15) 0.4823(16) 0.0110(11) 0.066(4) Uani 1 1 d .
C17 C 0.1810(15) 0.4485(17) 0.4347(11) 0.068(4) Uani 1 1 d .
H17 H 0.0982 0.4930 0.3983 0.081 Uiso 1 1 calc R
C2 C 0.2047(14) 0.4142(14) 0.1054(10) 0.054(3) Uani 1 1 d .
C4 C 0.0476(16) 0.6821(16) 0.0281(12) 0.069(4) Uani 1 1 d .
C15 C 0.4271(16) 0.5170(16) -0.1492(12) 0.072(4) Uani 1 1 d .
H15 H 0.3700 0.6090 -0.1621 0.086 Uiso 1 1 calc R
C27 C 0.0732(16) -0.0251(15) 0.3519(12) 0.075(4) Uani 1 1 d .
H27 H 0.1703 -0.0768 0.3603 0.089 Uiso 1 1 calc R
C6 C -0.1379(16) 0.6996(15) 0.1739(12) 0.070(4) Uani 1 1 d .
H6 H -0.1775 0.6603 0.2381 0.083 Uiso 1 1 calc R
C23 C -0.1067(14) 0.1895(15) 0.3106(11) 0.067(4) Uani 1 1 d .
H23 H -0.1335 0.2850 0.2893 0.081 Uiso 1 1 calc R
C7 C -0.2073(19) 0.8304(19) 0.1313(15) 0.095(6) Uani 1 1 d .
H7 H -0.2944 0.8813 0.1658 0.114 Uiso 1 1 calc R
C14 C 0.549(2) 0.468(2) -0.2156(15) 0.103(6) Uani 1 1 d .
H14 H 0.5769 0.5290 -0.2717 0.124 Uiso 1 1 calc R
C11 C 0.4733(19) 0.2931(19) -0.0464(12) 0.092(5) Uani 1 1 d .
H11 H 0.4510 0.2320 0.0119 0.111 Uiso 1 1 calc R
C18 C 0.2190(18) 0.5168(18) 0.5054(13) 0.087(5) Uani 1 1 d .
H18 H 0.1646 0.6075 0.5148 0.104 Uiso 1 1 calc R
C20 C 0.4196(19) 0.320(2) 0.5467(14) 0.087(5) Uani 1 1 d .
H20 H 0.5015 0.2768 0.5842 0.105 Uiso 1 1 calc R
C19 C 0.337(2) 0.450(2) 0.5612(13) 0.090(5) Uani 1 1 d .
H19 H 0.3608 0.4957 0.6106 0.109 Uiso 1 1 calc R
C24 C -0.2145(18) 0.118(2) 0.3323(13) 0.092(5) Uani 1 1 d .
H24 H -0.3131 0.1676 0.3280 0.110 Uiso 1 1 calc R
C25 C -0.178(2) -0.021(2) 0.3591(14) 0.095(5) Uani 1 1 d .
H25 H -0.2496 -0.0677 0.3697 0.115 Uiso 1 1 calc R
C9 C -0.019(2) 0.8161(17) -0.0187(14) 0.092(5) Uani 1 1 d .
H9 H 0.0207 0.8546 -0.0829 0.110 Uiso 1 1 calc R
C13 C 0.631(2) 0.336(2) -0.2039(15) 0.098(6) Uani 1 1 d .
H13 H 0.7127 0.3043 -0.2521 0.118 Uiso 1 1 calc R
C26 C -0.036(2) -0.0904(18) 0.3701(15) 0.099(6) Uani 1 1 d .
H26 H -0.0103 -0.1860 0.3907 0.119 Uiso 1 1 calc R
C8 C -0.146(2) 0.8885(19) 0.0345(17) 0.110(6) Uani 1 1 d .
H8 H -0.1940 0.9787 0.0058 0.132 Uiso 1 1 calc R
C12 C 0.592(2) 0.250(2) -0.1189(14) 0.106(6) Uani 1 1 d .
H12 H 0.6485 0.1569 -0.1099 0.127 Uiso 1 1 calc R

loop_
_atom_site_aniso_label
_atom_site_aniso_U_11
_atom_site_aniso_U_22
_atom_site_aniso_U_33
_atom_site_aniso_U_23
_atom_site_aniso_U_13
_atom_site_aniso_U_12
Sn1 0.0424(5) 0.0500(5) 0.0508(5) -0.0041(4) 0.0008(4) -0.0139(4)
Cl2 0.060(2) 0.077(3) 0.125(4) -0.016(2) 0.003(2) 0.001(2)
O1 0.058(6) 0.077(7) 0.062(6) -0.001(5) 0.007(5) -0.020(5)
O2 0.077(6) 0.070(7) 0.054(5) -0.007(5) 0.012(5) -0.020(5)
O3 0.092(8) 0.070(7) 0.056(6) 0.007(5) -0.015(6) -0.034(6)
C16 0.040(7) 0.066(9) 0.049(8) 0.004(7) 0.007(6) -0.017(7)
C10 0.060(9) 0.083(11) 0.047(8) -0.017(7) -0.006(7) -0.038(8)
C22 0.057(8) 0.062(9) 0.047(8) -0.015(6) 0.000(6) -0.028(7)
C21 0.072(10) 0.061(9) 0.082(11) 0.001(8) -0.009(9) -0.030(8)
C5 0.059(9) 0.058(9) 0.069(10) -0.014(8) -0.018(7) -0.023(7)
C1 0.061(9) 0.059(9) 0.081(11) -0.022(8) -0.012(8) -0.025(8)
C3 0.065(9) 0.070(10) 0.070(10) -0.004(8) -0.014(8) -0.030(8)
C17 0.047(8) 0.107(13) 0.050(9) -0.011(8) -0.004(7) -0.023(9)
C2 0.064(9) 0.050(9) 0.051(8) -0.008(7) -0.008(7) -0.016(7)
C4 0.069(10) 0.076(11) 0.062(10) -0.002(8) -0.018(8) -0.021(9)
C15 0.070(10) 0.080(11) 0.075(10) -0.003(9) -0.006(8) -0.038(9)
C27 0.062(9) 0.060(10) 0.105(12) -0.011(9) -0.004(8) -0.024(8)
C6 0.069(10) 0.068(10) 0.072(10) -0.006(8) -0.017(8) -0.016(8)
C23 0.053(9) 0.063(9) 0.085(10) -0.009(8) 0.004(7) -0.021(7)
C7 0.079(12) 0.091(14) 0.097(14) -0.028(11) -0.027(10) 0.019(10)
C14 0.091(14) 0.138(19) 0.083(13) -0.005(13) 0.004(11) -0.048(13)
C11 0.106(13) 0.097(14) 0.058(10) -0.022(9) 0.031(9) -0.018(11)
C18 0.076(11) 0.094(13) 0.080(12) -0.019(10) 0.004(9) -0.010(10)
C20 0.080(12) 0.096(14) 0.090(13) 0.021(11) -0.030(10) -0.039(11)
C19 0.104(15) 0.106(15) 0.077(12) -0.017(11) 0.000(11) -0.054(13)
C24 0.067(11) 0.117(16) 0.101(13) -0.016(12) -0.002(9) -0.042(11)
C25 0.103(15) 0.090(14) 0.102(14) 0.001(11) -0.006(11) -0.050(12)
C9 0.117(15) 0.061(11) 0.092(13) 0.002(10) -0.023(11) -0.017(10)
C13 0.078(13) 0.15(2) 0.077(13) -0.039(13) 0.011(10) -0.043(13)
C26 0.113(15) 0.064(11) 0.130(16) -0.010(10) -0.008(13) -0.043(12)
C8 0.136(18) 0.065(12) 0.113(16) -0.007(11) -0.036(14) 0.002(12)
C12 0.106(15) 0.105(15) 0.086(13) -0.023(11) 0.007(11) -0.003(12)

loop_
_atom_type_symbol
_atom_type_description
_atom_type_scat_dispersion_real
_atom_type_scat_dispersion_imag
_atom_type_scat_source
C C 0.0033 0.0016 'International Tables Vol C Tables 4.2.6.8 and 6.1.1.4'
H H 0.0000 0.0000 'International Tables Vol C Tables 4.2.6.8 and 6.1.1.4'
O O 0.0106 0.0060 'International Tables Vol C Tables 4.2.6.8 and 6.1.1.4'
Cl Cl 0.1484 0.1585 'International Tables Vol C Tables 4.2.6.8 and 6.1.1.4'
Sn Sn -0.6537 1.4246 'International Tables Vol C Tables 4.2.6.8 and 6.1.1.4'

loop_
_geom_angle_atom_site_label_1
_geom_angle_atom_site_label_2
_geom_angle_atom_site_label_3
_geom_angle
O2 Sn1 C22 119.0(4)
O2 Sn1 C16 111.7(4)
C22 Sn1 C16 127.0(4)
O2 Sn1 O1 74.9(3)
C22 Sn1 O1 88.9(4)
C16 Sn1 O1 89.7(4)
O2 Sn1 Cl2 86.3(3)
C22 Sn1 Cl2 99.2(4)
C16 Sn1 Cl2 98.7(4)
O1 Sn1 Cl2 161.1(2)
C1 O1 Sn1 113.1(9)
C2 O2 Sn1 116.1(8)
C3 O3 C4 120.5(11)
C17 C16 C21 118.8(14)
C17 C16 Sn1 120.1(10)
C21 C16 Sn1 121.0(11)
C11 C10 C15 118.2(14)
C11 C10 C3 121.5(13)
C15 C10 C3 120.3(14)
C27 C22 C23 118.1(12)
C27 C22 Sn1 121.1(10)
C23 C22 Sn1 120.8(10)
C16 C21 C20 119.9(15)
C4 C5 C6 119.6(14)
C4 C5 C1 118.3(13)
C6 C5 C1 122.1(14)
O1 C1 C2 117.6(13)
O1 C1 C5 124.9(13)
C2 C1 C5 117.5(13)
O3 C3 C2 122.2(13)
O3 C3 C10 110.4(12)
C2 C3 C10 127.4(14)
C16 C17 C18 121.6(14)
O2 C2 C3 123.3(12)
O2 C2 C1 117.2(12)
C3 C2 C1 119.4(13)
C5 C4 C9 122.4(15)
C5 C4 O3 122.1(13)
C9 C4 O3 115.4(14)
C14 C15 C10 119.9(16)
C22 C27 C26 120.3(15)
C7 C6 C5 120.1(15)
C22 C23 C24 119.3(14)
C6 C7 C8 119.4(16)
C13 C14 C15 122.7(19)
C12 C11 C10 118.6(16)
C19 C18 C17 119.3(16)
C19 C20 C21 119.0(16)
C20 C19 C18 121.3(17)
C25 C24 C23 121.6(16)
C24 C25 C26 118.3(17)
C8 C9 C4 116.7(17)
C14 C13 C12 117.8(18)
C25 C26 C27 122.4(16)
C9 C8 C7 121.8(17)
C13 C12 C11 122.7(18)

loop_
_geom_bond_atom_site_label_1
_geom_bond_atom_site_label_2
_geom_bond_distance
Sn1 O2 2.062(8)
Sn1 C22 2.121(12)
Sn1 C16 2.134(13)
Sn1 O1 2.242(9)
Sn1 Cl2 2.401(4)
O1 C1 1.235(15)
O2 C2 1.325(14)
O3 C3 1.336(16)
O3 C4 1.393(16)
C16 C17 1.352(18)
C16 C21 1.378(18)
C10 C11 1.38(2)
C10 C15 1.391(18)
C10 C3 1.488(18)
C22 C27 1.375(17)
C22 C23 1.385(17)
C21 C20 1.41(2)
C5 C4 1.360(18)
C5 C6 1.380(18)
C5 C1 1.462(18)
C1 C2 1.442(18)
C3 C2 1.374(17)
C17 C18 1.37(2)
C4 C9 1.39(2)
C15 C14 1.35(2)
C27 C26 1.37(2)
C6 C7 1.35(2)
C23 C24 1.410(19)
C7 C8 1.40(2)
C14 C13 1.33(2)
C11 C12 1.37(2)
C18 C19 1.36(2)
C20 C19 1.35(2)
C24 C25 1.34(2)
C25 C26 1.35(2)
C9 C8 1.37(2)
C13 C12 1.36(2)
